data_7011505
loop_
_publ_author_name
'Nomiya, Kenji'
'Yokoyama, Hironari'

_publ_section_title
;
 Syntheses, crystal structures and antimicrobial activities of
 polymeric silver(i) complexes with three amino-acids [aspartic acid
 (H2asp), glycine (Hgly) and asparagine (Hasn)]Note: For ease of
 reference during discussion of their anions, H2asp, Hgly and Hasn have
 been used as the abbreviations for the neutral amino-acids, rather
 than the conventional Asp, Gly and Asn, respectively.
;
_journal_issue 12
_journal_name_full 'Journal of the Chemical Society, Dalton Transactions'
_journal_page_first 2483
_journal_paper_doi 10.1039/b200684g
_journal_year 2002
_chemical_formula_moiety 'C4 H7 Ag N2 O3 '
_chemical_formula_sum 'C4 H7 Ag N2 O3'
_chemical_formula_weight 238.98
_space_group_IT_number 20
_symmetry_cell_setting orthorhombic
_symmetry_Int_Tables_number 20
_symmetry_space_group_name_Hall 'C 2c 2'
_symmetry_space_group_name_H-M 'C 2 2 21'
_cell_angle_alpha 90
_cell_angle_beta 90
_cell_angle_gamma 90
_cell_formula_units_Z 8
_cell_length_a 7.422(2)
_cell_length_b 8.011(3)
_cell_length_c 21.526(3)
_cell_measurement_reflns_used 25
_cell_measurement_temperature 296.2
_cell_measurement_theta_max 15.0
_cell_measurement_theta_min 13.7
_cell_volume 1279.9(6)
_computing_cell_refinement 'MSC/AFC Diffractometer Control'
_computing_data_collection 'MSC/AFC Diffractometer Control'
_computing_data_reduction 'teXsan for Windows version 1.06 (MSC, 1997-1999)'
_computing_publication_material 'teXsan for Windows version 1.06 (MSC, 1997-1999)'
_computing_structure_refinement 'teXsan for Windows version 1.06 (MSC, 1997-1999)'
_computing_structure_solution
;
SIR92 (Altomare, et. al. 1994)
;
_diffrn_ambient_temperature 296.2
_diffrn_measurement_device 'Rigaku AFC5S'
_diffrn_measurement_method \w-2\q
_diffrn_orient_matrix_UB_11 -0.02269
_diffrn_orient_matrix_UB_12 0.11315
_diffrn_orient_matrix_UB_13 -0.01799
_diffrn_orient_matrix_UB_21 0.02882
_diffrn_orient_matrix_UB_22 0.05206
_diffrn_orient_matrix_UB_23 0.04104
_diffrn_orient_matrix_UB_31 0.12964
_diffrn_orient_matrix_UB_32 0.00823
_diffrn_orient_matrix_UB_33 -0.01227
_diffrn_radiation_detector 'scintillation counter'
_diffrn_radiation_monochromator graphite
_diffrn_radiation_source 'X-ray tube'
_diffrn_radiation_type 'Mo K\a'
_diffrn_radiation_wavelength 0.7107
_diffrn_reflns_av_R_equivalents 0.00000
_diffrn_reflns_limit_h_max 9
_diffrn_reflns_limit_h_min 0
_diffrn_reflns_limit_k_max 10
_diffrn_reflns_limit_k_min 0
_diffrn_reflns_limit_l_max 27
_diffrn_reflns_limit_l_min 0
_diffrn_reflns_number 869
_diffrn_reflns_reduction_process 'Lp corrections applied'
_diffrn_reflns_theta_max 27.50
_diffrn_reflns_theta_min 2.84
_diffrn_standards_decay_% -1.15
_diffrn_standards_interval_count 150
_diffrn_standards_number 3
_exptl_absorpt_coefficient_mu 30.83
_exptl_absorpt_correction_T_max 0.999
_exptl_absorpt_correction_T_min 0.890
_exptl_absorpt_correction_type
;
\y scans (North,Phillips & Matthews, 1968)
;
_exptl_crystal_colour colorless
_exptl_crystal_density_diffrn 2.480
_exptl_crystal_density_meas ?
_exptl_crystal_description needle
_exptl_crystal_F_000 928.00
_exptl_crystal_size_max 0.20
_exptl_crystal_size_mid 0.10
_exptl_crystal_size_min 0.10
_refine_diff_density_max 0.33
_refine_diff_density_min -0.34
_refine_ls_abs_structure_Flack -0.0683(2)
_refine_ls_extinction_coef 0.000000151
_refine_ls_extinction_expression 'equ(3) Acta Cryst.(1968) A24, p213.'
_refine_ls_extinction_method 'Zachariasen (1967)'
_refine_ls_goodness_of_fit_all 1.191
_refine_ls_goodness_of_fit_ref 1.190
_refine_ls_hydrogen_treatment noref
_refine_ls_matrix_type full
_refine_ls_number_constraints 0
_refine_ls_number_parameters 91
_refine_ls_number_reflns 785
_refine_ls_number_restraints 0
_refine_ls_R_factor_all 0.0171
_refine_ls_R_factor_gt 0.0170
_refine_ls_shift/su_max 0.0000
_refine_ls_shift/su_mean 0.0000
_refine_ls_structure_factor_coef F
_refine_ls_weighting_details 'w = 1/[\s^2^(Fo) + 0.00026|Fo|^2^]'
_refine_ls_weighting_scheme sigma
_refine_ls_wR_factor_all 0.0280
_refine_ls_wR_factor_ref 0.0280
_reflns_number_gt 785
_reflns_number_total 856
_reflns_threshold_expression I>2.00\s(I)
_cod_data_source_file b200684g.txt
_cod_data_source_block '[Ag(D-asn)]n'
_cod_original_cell_volume 1279.9(4)
_cod_original_sg_symbol_H-M 'C 2 2 21   '
_cod_original_formula_sum 'C4 H7 Ag N2 O3 '
_cod_database_code 7011505

loop_
_symmetry_equiv_pos_as_xyz
'   +x,   +y,   +z'
'   +x,   -y,   -z'
'   -x,   -y,1/2+z'
'   -x,   +y,1/2-z'
'1/2+x,1/2+y,   +z'
'1/2+x,1/2-y,   -z'
1/2-x,1/2-y,1/2+z
1/2-x,1/2+y,1/2-z

loop_
_atom_site_label
_atom_site_fract_x
_atom_site_fract_y
_atom_site_fract_z
_atom_site_U_iso_or_equiv
_atom_site_occupancy
_atom_site_refinement_flags
_atom_site_adp_type
_atom_site_calc_flag
_atom_site_calc_attached_atom
Ag(1) 0.12011(4) -0.43654(4) -0.07620(1) 0.03191(8) 1.000 . Uani d ?
O(1) 0.3892(4) -0.4935(4) -0.0989(2) 0.0325(7) 1.000 . Uani d ?
O(2) 0.4961(4) -0.2762(4) -0.0446(1) 0.0335(7) 1.000 . Uani d ?
O(3) 0.6461(5) -0.2631(3) -0.1891(1) 0.0339(7) 1.000 . Uani d ?
N(1) 0.8474(4) -0.3546(4) -0.0714(1) 0.0220(7) 1.000 . Uani d ?
N(2) 0.7346(7) -0.4493(4) -0.2618(2) 0.039(1) 1.000 . Uani d ?
C(1) 0.5151(5) -0.4033(4) -0.0763(2) 0.0206(8) 1.000 . Uani d ?
C(2) 0.7066(5) -0.4734(4) -0.0885(2) 0.0172(8) 1.000 . Uani d ?
C(3) 0.7290(5) -0.5366(4) -0.1542(2) 0.0215(8) 1.000 . Uani d ?
C(4) 0.7016(5) -0.4043(5) -0.2034(2) 0.0255(9) 1.000 . Uani d ?
H(1) 0.7204 -0.5676 -0.0614 0.021 1.000 . Uiso c ?
H(2) 0.8319 -0.3225 -0.0291 0.026 1.000 . Uiso c ?
H(3) 0.8373 -0.2586 -0.0971 0.026 1.000 . Uiso c ?
H(4) 0.6418 -0.6236 -0.1613 0.026 1.000 . Uiso c ?
H(5) 0.8462 -0.5838 -0.1586 0.026 1.000 . Uiso c ?
H(6) 0.7724 -0.5606 -0.2702 0.044 1.000 . Uiso c ?
H(7) 0.7227 -0.3713 -0.2944 0.044 1.000 . Uiso c ?

loop_
_atom_site_aniso_label
_atom_site_aniso_U_11
_atom_site_aniso_U_22
_atom_site_aniso_U_33
_atom_site_aniso_U_12
_atom_site_aniso_U_13
_atom_site_aniso_U_23
Ag(1) 0.0136(1) 0.0391(2) 0.0431(2) 0.0010(1) 0.0004(1) 0.0007(1)
O(1) 0.014(1) 0.032(1) 0.051(2) -0.003(1) -0.002(1) -0.002(1)
O(2) 0.022(1) 0.042(2) 0.036(1) 0.005(1) 0.002(1) -0.012(1)
O(3) 0.050(2) 0.023(1) 0.029(1) 0.007(1) 0.001(1) 0.002(1)
N(1) 0.012(1) 0.025(1) 0.029(1) -0.000(1) -0.001(1) -0.002(1)
N(2) 0.058(2) 0.035(2) 0.024(2) 0.004(2) 0.004(2) -0.003(1)
C(1) 0.018(2) 0.024(1) 0.020(2) 0.000(1) 0.002(1) 0.002(1)
C(2) 0.010(1) 0.019(2) 0.023(2) 0.003(1) -0.000(1) 0.000(1)
C(3) 0.023(2) 0.020(2) 0.021(1) 0.004(1) 0.004(1) -0.004(1)
C(4) 0.024(2) 0.026(2) 0.026(2) -0.002(1) 0.001(1) -0.003(1)

loop_
_atom_type_symbol
_atom_type_oxidation_number
_atom_type_number_in_cell
_atom_type_scat_dispersion_real
_atom_type_scat_dispersion_imag
_atom_type_scat_source
C 0 32 0.002 0.002
;International Tables for Crystallography
(1992, Vol. C, Table 6.1.1.2)
;
H 0 56 0.000 0.000
;International Tables for Crystallography
(1992, Vol. C, Table 6.1.1.2)
;
N 0 16 0.004 0.003
;International Tables for Crystallography
(1992, Vol. C, Table 6.1.1.2)
;
O 0 24 0.008 0.006
;International Tables for Crystallography
(1992, Vol. C, Table 6.1.1.2)
;
Ag 0 8 -1.085 1.101
;International Tables for Crystallography
(1992, Vol. C, Tables 4.2.6.8 and 6.1.1.1)
;

loop_
_geom_angle_atom_site_label_1
_geom_angle_atom_site_label_2
_geom_angle_atom_site_label_3
_geom_angle
_geom_angle_site_symmetry_1
_geom_angle_site_symmetry_2
_geom_angle_site_symmetry_3
_geom_angle_publ_flag
O(1) Ag(1) N(1) 168.2(1) . . . ?
Ag(1) O(1) C(1) 118.9(3) . . . ?
Ag(1) N(1) C(2) 117.8(2) 1_655 1_655 1_655 ?
Ag(1) N(1) H(2) 104.1 1_655 1_655 1_655 no
Ag(1) N(1) H(3) 107.2 1_655 1_655 1_655 no
C(2) N(1) H(2) 109.3 . . . no
C(2) N(1) H(3) 109.0 . . . no
H(2) N(1) H(3) 109.1 . . . no
C(4) N(2) H(6) 119.2 . . . no
C(4) N(2) H(7) 120.4 . . . no
H(6) N(2) H(7) 120.4 . . . no
O(1) C(1) O(2) 126.4(4) . . . ?
O(1) C(1) C(2) 113.7(3) . . . ?
O(2) C(1) C(2) 119.8(3) . . . ?
N(1) C(2) C(1) 112.2(3) . . . ?
N(1) C(2) C(3) 112.0(3) . . . ?
N(1) C(2) H(1) 106.5 . . . no
C(1) C(2) C(3) 112.3(3) . . . ?
C(1) C(2) H(1) 106.3 . . . no
C(3) C(2) H(1) 107.1 . . . no
C(2) C(3) C(4) 114.0(3) . . . ?
C(2) C(3) H(4) 108.4 . . . no
C(2) C(3) H(5) 109.0 . . . no
C(4) C(3) H(4) 107.8 . . . no
C(4) C(3) H(5) 109.4 . . . no
H(4) C(3) H(5) 108.1 . . . no
O(3) C(4) N(2) 122.8(4) . . . ?
O(3) C(4) C(3) 120.6(4) . . . ?
N(2) C(4) C(3) 116.6(4) . . . ?

loop_
_geom_bond_atom_site_label_1
_geom_bond_atom_site_label_2
_geom_bond_distance
_geom_bond_site_symmetry_1
_geom_bond_site_symmetry_2
_geom_bond_publ_flag
Ag(1) O(1) 2.106(3) . . ?
Ag(1) N(1) 2.131(3) . . ?
O(1) C(1) 1.276(5) . . ?
O(2) C(1) 1.235(5) . . ?
O(3) C(4) 1.243(5) . . ?
N(1) C(2) 1.460(5) . . ?
N(1) H(2) 0.95 . . no
N(1) H(3) 0.95 . . no
N(2) C(4) 1.329(5) . . ?
N(2) H(6) 0.95 . . no
N(2) H(7) 0.94 . . no
C(1) C(2) 1.551(5) . . ?
C(2) C(3) 1.512(5) . . ?
C(2) H(1) 0.96 . . no
C(3) C(4) 1.512(5) . . ?
C(3) H(4) 0.96 . . no
C(3) H(5) 0.95 . . no

loop_
_geom_contact_atom_site_label_1
_geom_contact_atom_site_label_2
_geom_contact_distance
_geom_contact_site_symmetry_1
_geom_contact_site_symmetry_2
_geom_contact_publ_flag
Ag(1) O(2) 2.952(4) . 5_445 no
Ag(1) O(2) 3.242(3) . 6_445 no
Ag(1) Ag(1) 3.4343(8) . 2_545 no
Ag(1) O(3) 3.576(3) . 5_445 no
O(1) H(3) 2.1594 . 5_445 no
O(1) H(7) 2.6320 . 4_654 no
O(1) N(1) 2.970(5) . 5_445 no
O(1) N(2) 3.157(5) . 4_654 no
O(1) O(3) 3.419(5) . 5_445 no
O(2) H(2) 2.1496 . 6_445 no
O(2) H(1) 2.6665 . 5_455 no
O(2) N(1) 2.924(5) . 6_445 no
O(2) C(2) 3.376(5) . 5_455 no
O(2) N(1) 3.600(5) . 5_455 no
O(3) H(6) 1.9409 . 8_654 no
O(3) H(5) 2.7299 . 5_455 no
O(3) N(2) 2.868(5) . 8_654 no
O(3) H(7) 2.8938 . 4_654 no
O(3) N(2) 3.366(6) . 4_654 no
O(3) O(3) 3.403(7) . 4_654 no
N(2) C(4) 3.342(7) . 4_654 no
N(2) N(2) 3.52(1) . 4_654 no
C(3) H(7) 2.9230 . 8_644 no
C(4) H(6) 2.8184 . 8_654 no
H(1) H(2) 2.2914 . 2_545 no
H(4) H(7) 2.4205 . 8_644 no
H(5) H(7) 2.5677 . 8_644 no

loop_
_geom_torsion_atom_site_label_1
_geom_torsion_atom_site_label_2
_geom_torsion_atom_site_label_3
_geom_torsion_atom_site_label_4
_geom_torsion_site_symmetry_1
_geom_torsion_site_symmetry_2
_geom_torsion_site_symmetry_3
_geom_torsion_site_symmetry_4
_geom_torsion
_geom_torsion_publ_flag
Ag(1) O(1) C(1) O(2) . . . . -4.8(5) no
Ag(1) O(1) C(1) C(2) . . . . 171.4(2) no
O(1) C(1) C(2) N(1) . . . . 170.4(3) no
O(1) C(1) C(2) C(3) . . . . 43.2(4) no
O(2) C(1) C(2) N(1) . . . . -13.1(5) no
O(2) C(1) C(2) C(3) . . . . -140.4(3) no
O(3) C(4) C(3) C(2) . . . . -7.4(6) no
N(1) C(2) C(3) C(4) . . . . -66.6(4) no
N(2) C(4) C(3) C(2) . . . . 174.5(4) no
C(1) C(2) C(3) C(4) . . . . 60.7(4) no
